data_4514632
loop_
_publ_author_name
'Nguyen, Vu T.'
'Nguyen, Viet D.'
'Haug, Graham C.'
'Dang, Hang T.'
'Jin, Shengfei'
'Li, Zhiliang'
'Flores-Hansen, Carsten'
'Benavides, Brenda S.'
'Arman, Hadi D.'
'Larionov, Oleg V.'

_publ_section_title
;
 Alkene Synthesis by Photocatalytic Chemoenzymatically Compatible
 Dehydrodecarboxylation of Carboxylic Acids and Biomass
;
_journal_issue 10
_journal_name_full 'ACS Catalysis'
_journal_page_first 9485
_journal_paper_doi 10.1021/acscatal.9b02951
_journal_volume 9
_journal_year 2019
_chemical_absolute_configuration unk
_chemical_formula_moiety 'C23 H38 O3, 3/4(H2 O), C H4 O'
_chemical_formula_sum 'C24 H43.5 O4.75'
_chemical_formula_weight 407.83
_space_group_crystal_system monoclinic
_space_group_IT_number 4
_space_group_name_Hall 'P 2yb'
_space_group_name_H-M_alt 'P 1 21 1'
_symmetry_space_group_name_Hall 'P 2yb'
_symmetry_space_group_name_H-M 'P 1 21 1'
_atom_sites_solution_hydrogens mixed
_atom_sites_solution_primary dual
_audit_creation_date 2019-01-14
_audit_creation_method
;
Olex2 1.2
(compiled 2018.05.29 svn.r3508 for OlexSys, GUI svn.r5506)
;
_cell_angle_alpha 90
_cell_angle_beta 110.747(2)
_cell_angle_gamma 90
_cell_formula_units_Z 8
_cell_length_a 12.5451(2)
_cell_length_b 25.5594(4)
_cell_length_c 15.6511(3)
_cell_measurement_reflns_used 28846
_cell_measurement_temperature 98(2)
_cell_measurement_theta_max 29.0640
_cell_measurement_theta_min 1.7990
_cell_volume 4693.02(15)
_computing_cell_refinement 'CrysAlisPro 1.171.39.28e (Rigaku OD, 2015)'
_computing_data_collection 'CrysAlisPro 1.171.39.28e (Rigaku OD, 2015)'
_computing_data_reduction 'CrysAlisPro 1.171.39.28e (Rigaku OD, 2015)'
_computing_molecular_graphics 'Olex2 (Dolomanov et al., 2009)'
_computing_publication_material 'Olex2 (Dolomanov et al., 2009)'
_computing_structure_refinement 'ShelXL (Sheldrick, 2015)'
_computing_structure_solution 'ShelXT (Sheldrick, 2015)'
_diffrn_ambient_temperature 98(2)
_diffrn_detector 'CCD plate'
_diffrn_measured_fraction_theta_full 0.999
_diffrn_measured_fraction_theta_max 0.999
_diffrn_measurement_details
;
List of Runs (angles in degrees, time in seconds):

  # Type    Start    End  Width  t~exp~   \w     \q     \k     \f   Frames
--------------------------------------------------------------------------
  1  \w    -97.00  24.00   1.00   30.00    --   -7.70 -64.00-134.00  121
  2  \w    -39.00  82.00   1.00   30.00    --   -7.70  64.00   1.00  121
  3  \w    -85.00  26.00   1.00   30.00    --    4.20 -38.00 120.00  111
  4  \w    -97.00  17.00   1.00   30.00    --   -7.70 -38.00  60.00  114
  5  \w    -37.00  67.00   1.00   30.00    --   -7.70  57.00-180.00  104
;
_diffrn_measurement_device 'four-circle diffractometer'
_diffrn_measurement_device_type 'XtaLAB AFC12 (RCD3): Kappa single'
_diffrn_measurement_method '\w scans'
_diffrn_orient_matrix_type 'CrysAlisPro convention (1999,Acta A55,543-557)'
_diffrn_orient_matrix_UB_11 -0.0168424000
_diffrn_orient_matrix_UB_12 0.0083115000
_diffrn_orient_matrix_UB_13 0.0365664000
_diffrn_orient_matrix_UB_21 -0.0442488000
_diffrn_orient_matrix_UB_22 -0.0189113000
_diffrn_orient_matrix_UB_23 -0.0125442000
_diffrn_orient_matrix_UB_31 0.0376006000
_diffrn_orient_matrix_UB_32 -0.0185347000
_diffrn_orient_matrix_UB_33 0.0292187000
_diffrn_radiation_monochromator graphite
_diffrn_radiation_probe x-ray
_diffrn_radiation_type MoK\a
_diffrn_radiation_wavelength 0.71073
_diffrn_reflns_av_R_equivalents 0.0352
_diffrn_reflns_av_unetI/netI 0.0287
_diffrn_reflns_Laue_measured_fraction_full 0.999
_diffrn_reflns_Laue_measured_fraction_max 0.999
_diffrn_reflns_limit_h_max 15
_diffrn_reflns_limit_h_min -15
_diffrn_reflns_limit_k_max 30
_diffrn_reflns_limit_k_min -30
_diffrn_reflns_limit_l_max 18
_diffrn_reflns_limit_l_min -18
_diffrn_reflns_number 76943
_diffrn_reflns_point_group_measured_fraction_full 0.997
_diffrn_reflns_point_group_measured_fraction_max 0.997
_diffrn_reflns_theta_full 25.242
_diffrn_reflns_theta_max 25.500
_diffrn_reflns_theta_min 1.910
_diffrn_source 'fine-focus sealed X-ray tube'
_diffrn_source_type 'Enhance (Mo) X-ray Source'
_exptl_absorpt_coefficient_mu 0.078
_exptl_absorpt_correction_T_max 1.00000
_exptl_absorpt_correction_T_min 0.46797
_exptl_absorpt_correction_type multi-scan
_exptl_absorpt_process_details
;
CrysAlisPro 1.171.39.28e (Rigaku Oxford Diffraction, 2015)
Empirical absorption correction using spherical harmonics,
 implemented in SCALE3 ABSPACK scaling algorithm.
;
_exptl_crystal_colour 'clear dark yellow'
_exptl_crystal_colour_lustre clear
_exptl_crystal_colour_modifier dark
_exptl_crystal_colour_primary yellow
_exptl_crystal_density_diffrn 1.154
_exptl_crystal_description block
_exptl_crystal_F_000 1802
_exptl_crystal_recrystallization_method 'crystalized from methnaol'
_exptl_crystal_size_max 0.4
_exptl_crystal_size_mid 0.33
_exptl_crystal_size_min 0.3
_refine_diff_density_max 1.022
_refine_diff_density_min -0.334
_refine_diff_density_rms 0.052
_refine_ls_abs_structure_details
;
 Flack x determined using 7205 quotients [(I+)-(I-)]/[(I+)+(I-)]
 (Parsons, Flack and Wagner, Acta Cryst. B69 (2013) 249-259).
;
_refine_ls_abs_structure_Flack -0.23(16)
_refine_ls_extinction_method none
_refine_ls_goodness_of_fit_ref 1.099
_refine_ls_hydrogen_treatment mixed
_refine_ls_matrix_type full
_refine_ls_number_parameters 1102
_refine_ls_number_reflns 17398
_refine_ls_number_restraints 2
_refine_ls_restrained_S_all 1.099
_refine_ls_R_factor_all 0.0522
_refine_ls_R_factor_gt 0.0492
_refine_ls_shift/su_max 0.007
_refine_ls_shift/su_mean 0.000
_refine_ls_structure_factor_coef Fsqd
_refine_ls_weighting_details 'w=1/[\s^2^(Fo^2^)+(0.0700P)^2^+1.6429P] where P=(Fo^2^+2Fc^2^)/3'
_refine_ls_weighting_scheme calc
_refine_ls_wR_factor_gt 0.1236
_refine_ls_wR_factor_ref 0.1257
_reflns_Friedel_coverage 0.949
_reflns_Friedel_fraction_full 0.996
_reflns_Friedel_fraction_max 0.995
_reflns_number_gt 16442
_reflns_number_total 17398
_reflns_threshold_expression 'I > 2\s(I)'
_cod_data_source_file cs9b02951_si_002.cif
_cod_data_source_block cd1794b
_cod_depositor_comments
;

2020-05-08
Z value and formula fixed to values more according to usual
chemical conventions.                 miguel
;
_cod_original_formula_sum 'C96 H173 O19'
_cod_original_formula_weight 1631.33
_cod_original_formula_moiety '4(C23 H38 O3), 3(H2 O), 3(C H4 O), C H3 O'
_cod_original_formula_units_Z 2
_cod_database_code 4514632
_shelx_shelxl_version_number 2016/6
_chemical_oxdiff_formula C30H20O2
_chemical_oxdiff_usercomment VNS-177
_shelx_space_group_comment
;
The symmetry employed for this shelxl refinement is uniquely defined
by the following loop, which should always be used as a source of
symmetry information in preference to the above space-group names.
They are only intended as comments.
;
_shelx_estimated_absorpt_t_max 0.977
_shelx_estimated_absorpt_t_min 0.969
_reflns_odcompleteness_completeness 99.91
_reflns_odcompleteness_iscentric 1
_reflns_odcompleteness_theta 26.32
_olex2_refinement_description
;
1. Fixed Uiso
 At 1.2 times of:
  All C(H) groups, All C(H,H) groups
 At 1.5 times of:
  All C(H,H,H) groups, All O(H) groups, All O(H,H,H,H,H,H,H,H,H,H,H) groups
2. Restrained distances
 O17-H17
 0.95 with sigma of 0.02
3.a Free rotating group:
 O13(H13C), O14(H14C), O15(H15A)
3.b Ternary CH refined with riding coordinates:
 C77(H77), C58(H58), C75(H75), C12(H12A), C29(H29), C33(H33), C56(H56),
 C52(H52), C54(H54), C1(H1A), C31(H31), C47(H47), C7(H7A), C16(H16), C24(H24),
 C62(H62), C76(H76), C6(H6A), C39(H39), C79(H79), C53(H53), C10(H10A), C81(H81),
  C3(H3A), C35(H35), C30(H30), C8(H8A), C70(H70), C26(H26), C49(H49), C85(H85),
 C64(H64), C41(H41), C72(H72), C19(H19), C88(H88)
3.c Secondary CH2 refined with riding coordinates:
 C14(H14A,H14B), C80(H80A,H80B), C17(H17A,H17B), C57(H57A,H57B), C11(H11A,
 H11B), C34(H34A,H34B), C78(H78A,H78B), C74(H74A,H74B), C13(H13A,H13B),
 C32(H32A,H32B), C5(H5A,H5B), C55(H55A,H55B), C40(H40A,H40B), C59(H59A,H59B),
 C28(H28A,H28B), C86(H86A,H86B), C63(H63A,H63B), C51(H51A,H51B), C60(H60A,H60B),
  C37(H37A,H37B), C82(H82A,H82B), C50(H50A,H50B), C27(H27A,H27B), C9(H9A,H9B),
 C4(H4A,H4B), C83(H83A,H83B), C36(H36A,H36B), C73(H73A,H73B)
3.d Aromatic/amide H refined with riding coordinates:
 C65(H65), C42(H42), C20(H20), C89(H89)
3.e X=CH2 refined with riding coordinates:
 C66(H66A,H66B), C43(H43A,H43B), C21(H21A,H21B), C90(H90A,H90B)
3.f Idealised Me refined as rotating group:
 C18(H18A,H18B,H18C), C67(H67A,H67B,H67C), C44(H44A,H44B,H44C), C69(H69A,H69B,
 H69C), C87(H87A,H87B,H87C), C23(H23A,H23B,H23C), C92(H92A,H92B,H92C), C22(H22A,
 H22B,H22C), C45(H45A,H45B,H45C), C46(H46A,H46B,H46C), C68(H68A,H68B,H68C),
 C91(H91A,H91B,H91C), C93(H93A,H93B,H93C), C95(H95A,H95B,H95C), C94(H94A,H94B,
 H94C), C96(H96A,H96B,H96C)
3.g Idealised tetrahedral OH refined as rotating group:
 O8(H8), O1(H1), O6(H6), O10(H10), O2(H2), O18(H18), O16(H16A)
;
_olex2_exptl_crystal_mounting_method 'nylon loop'
_olex2_submission_special_instructions 'No special instructions were received'
_oxdiff_exptl_absorpt_empirical_details
;
Empirical correction (ABSPACK) includes:
- Absorption correction using spherical harmonics
- Frame scaling
;
_oxdiff_exptl_absorpt_empirical_full_max 1.835
_oxdiff_exptl_absorpt_empirical_full_min 0.726

loop_
_space_group_symop_operation_xyz
'x, y, z'
'-x, y+1/2, -z'

loop_
_atom_site_label
_atom_site_type_symbol
_atom_site_fract_x
_atom_site_fract_y
_atom_site_fract_z
_atom_site_U_iso_or_equiv
_atom_site_adp_type
_atom_site_occupancy
_atom_site_site_symmetry_order
_atom_site_calc_flag
_atom_site_refinement_flags_posn
O11 O 0.82587(19) 0.57329(9) 0.93768(14) 0.0178(5) Uani 1 1 d .
O5 O 0.08079(19) 0.44562(9) 0.33136(15) 0.0174(5) Uani 1 1 d .
O8 O 0.85020(18) 0.41944(8) 1.08583(15) 0.0170(5) Uani 1 1 d .
H8 H 0.912316 0.434051 1.106211 0.026 Uiso 1 1 calc GR
O4 O 0.4180(2) 0.42096(9) 0.55356(15) 0.0193(5) Uani 1 1 d .
O13 O 0.04086(19) 0.47970(9) 0.16103(15) 0.0200(5) Uani 1 1 d .
H13C H 0.105191 0.482967 0.154913 0.030 Uiso 1 1 d G
O1 O -0.2085(2) 0.58361(9) 0.41708(15) 0.0218(5) Uani 1 1 d .
H1 H -0.153045 0.571378 0.457693 0.033 Uiso 1 1 calc GR
O6 O -0.0342(2) 0.53920(9) 0.55529(15) 0.0227(5) Uani 1 1 d .
H6 H -0.025783 0.550080 0.606559 0.034 Uiso 1 1 calc GR
O10 O 0.9686(2) 0.58200(8) 0.71337(14) 0.0201(5) Uani 1 1 d .
H10 H 0.954713 0.567268 0.754812 0.030 Uiso 1 1 calc GR
O14 O 0.75160(19) 0.51887(9) 1.05999(16) 0.0213(5) Uani 1 1 d .
H14C H 0.681718 0.517765 1.054379 0.032 Uiso 1 1 d G
O7 O 0.4996(2) 0.41368(9) 0.85939(17) 0.0243(5) Uani 1 1 d .
O2 O 0.2783(2) 0.49795(9) 0.43048(16) 0.0226(5) Uani 1 1 d .
H2 H 0.219281 0.482607 0.401009 0.034 Uiso 1 1 calc GR
O12 O 0.5276(2) 0.46338(10) 0.71797(16) 0.0301(6) Uani 1 1 d .
O3 O -0.0593(2) 0.56896(9) 0.18810(15) 0.0220(5) Uani 1 1 d .
O9 O 0.9521(2) 0.51702(9) 0.84932(16) 0.0241(5) Uani 1 1 d .
O15 O -0.6041(3) 0.48891(14) 0.2988(2) 0.0464(8) Uani 1 1 d .
H15A H -0.533823 0.493929 0.328987 0.070 Uiso 1 1 d G
C77 C 0.7786(3) 0.62506(12) 0.9190(2) 0.0162(6) Uani 1 1 d .
H77 H 0.813225 0.646302 0.974052 0.019 Uiso 1 1 calc R
C58 C 0.9457(3) 0.46059(12) 0.8461(2) 0.0192(7) Uani 1 1 d .
H58 H 1.008656 0.447493 0.828800 0.023 Uiso 1 1 calc R
C14 C 0.1905(3) 0.63273(13) 0.4816(2) 0.0184(7) Uani 1 1 d .
H14A H 0.263824 0.649663 0.495201 0.022 Uiso 1 1 calc R
H14B H 0.158662 0.644814 0.526297 0.022 Uiso 1 1 calc R
C75 C 0.9411(3) 0.64708(12) 0.8660(2) 0.0162(6) Uani 1 1 d .
H75 H 0.963780 0.610219 0.875372 0.019 Uiso 1 1 calc R
C12 C 0.2584(3) 0.55368(12) 0.4238(2) 0.0161(6) Uani 1 1 d .
H12A H 0.331624 0.571175 0.434846 0.019 Uiso 1 1 calc R
O17 O 0.2346(3) 0.48466(16) 0.1263(2) 0.0545(9) Uani 1 1 d D
C29 C 0.2571(3) 0.36765(12) 0.3879(2) 0.0155(6) Uani 1 1 d .
H29 H 0.275486 0.405008 0.390202 0.019 Uiso 1 1 calc R
C33 C -0.0500(3) 0.40478(13) 0.4521(2) 0.0213(7) Uani 1 1 d .
H33 H -0.119149 0.392930 0.461786 0.026 Uiso 1 1 calc R
C56 C 0.9535(3) 0.37873(12) 0.9412(2) 0.0166(6) Uani 1 1 d .
H56 H 1.018034 0.365512 0.926113 0.020 Uiso 1 1 calc R
C80 C 0.5838(3) 0.54289(13) 0.8019(2) 0.0196(7) Uani 1 1 d .
H80A H 0.662407 0.531339 0.820185 0.024 Uiso 1 1 calc R
H80B H 0.553314 0.530310 0.847092 0.024 Uiso 1 1 calc R
C52 C 0.6521(3) 0.35631(12) 1.0180(2) 0.0150(6) Uani 1 1 d .
H52 H 0.642836 0.394378 1.018209 0.018 Uiso 1 1 calc R
C17 C -0.0667(3) 0.65263(12) 0.4334(2) 0.0162(6) Uani 1 1 d .
H17A H -0.023317 0.638012 0.492763 0.019 Uiso 1 1 calc R
H17B H -0.058379 0.690366 0.438092 0.019 Uiso 1 1 calc R
C54 C 0.8662(3) 0.36570(12) 1.0662(2) 0.0149(6) Uani 1 1 d .
H54 H 0.879071 0.345301 1.121945 0.018 Uiso 1 1 calc R
C1 C -0.1931(3) 0.63890(12) 0.4103(2) 0.0163(6) Uani 1 1 d .
H1A H -0.220678 0.656802 0.453892 0.020 Uiso 1 1 calc R
C57 C 0.9600(3) 0.43890(12) 0.9394(2) 0.0172(6) Uani 1 1 d .
H57A H 0.900999 0.453393 0.959069 0.021 Uiso 1 1 calc R
H57B H 1.033059 0.450099 0.982577 0.021 Uiso 1 1 calc R
C15 C 0.1110(3) 0.65052(12) 0.3858(2) 0.0155(6) Uani 1 1 d .
C61 C 0.8445(3) 0.35659(12) 0.8683(2) 0.0169(6) Uani 1 1 d .
C2 C -0.2654(3) 0.65697(12) 0.3130(2) 0.0151(6) Uani 1 1 d .
C31 C 0.0483(3) 0.39173(12) 0.3350(2) 0.0187(7) Uani 1 1 d .
H31 H 0.035963 0.375450 0.275616 0.022 Uiso 1 1 calc R
C11 C 0.1795(3) 0.56766(12) 0.3284(2) 0.0168(6) Uani 1 1 d .
H11A H 0.107517 0.549647 0.315906 0.020 Uiso 1 1 calc R
H11B H 0.212700 0.555288 0.284773 0.020 Uiso 1 1 calc R
C47 C 0.5219(3) 0.35916(13) 0.8550(2) 0.0189(7) Uani 1 1 d .
H47 H 0.455129 0.342990 0.809209 0.023 Uiso 1 1 calc R
C7 C -0.0906(3) 0.64836(12) 0.2649(2) 0.0147(6) Uani 1 1 d .
H7A H -0.088201 0.686553 0.260350 0.018 Uiso 1 1 calc R
C16 C -0.0149(3) 0.63284(12) 0.3635(2) 0.0140(6) Uani 1 1 d .
H16 H -0.014555 0.594532 0.366272 0.017 Uiso 1 1 calc R
C34 C -0.0473(3) 0.46483(12) 0.4610(2) 0.0178(7) Uani 1 1 d .
H34A H 0.015850 0.478327 0.445556 0.021 Uiso 1 1 calc R
H34B H -0.117108 0.479085 0.417536 0.021 Uiso 1 1 calc R
C78 C 0.6491(3) 0.62611(13) 0.8946(2) 0.0191(7) Uani 1 1 d .
H78A H 0.625314 0.662070 0.896498 0.023 Uiso 1 1 calc R
H78B H 0.630491 0.606794 0.940845 0.023 Uiso 1 1 calc R
C24 C 0.3791(3) 0.36788(12) 0.5522(2) 0.0176(6) Uani 1 1 d .
H24 H 0.439271 0.348526 0.599043 0.021 Uiso 1 1 calc R
C74 C 1.0155(3) 0.67655(14) 0.9519(2) 0.0208(7) Uani 1 1 d .
H74A H 1.023325 0.656820 1.006750 0.025 Uiso 1 1 calc R
H74B H 0.983572 0.710645 0.955811 0.025 Uiso 1 1 calc R
C13 C 0.2097(3) 0.57378(13) 0.4932(2) 0.0182(7) Uani 1 1 d .
H13A H 0.261931 0.566190 0.554422 0.022 Uiso 1 1 calc R
H13B H 0.137962 0.556347 0.484740 0.022 Uiso 1 1 calc R
O18 O 0.3779(3) 0.48078(15) 0.9171(2) 0.0555(9) Uani 1 1 d .
H18 H 0.415070 0.458851 0.901467 0.083 Uiso 1 1 calc GR
C18 C -0.2654(3) 0.71740(12) 0.3110(2) 0.0197(7) Uani 1 1 d .
H18A H -0.288821 0.730609 0.359005 0.030 Uiso 1 1 calc GR
H18B H -0.317306 0.729397 0.253076 0.030 Uiso 1 1 calc GR
H18C H -0.189998 0.729759 0.319658 0.030 Uiso 1 1 calc GR
C62 C 0.7401(3) 0.36835(12) 0.8974(2) 0.0149(6) Uani 1 1 d .
H62 H 0.735794 0.406458 0.902286 0.018 Uiso 1 1 calc R
C32 C -0.0616(3) 0.38782(13) 0.3551(2) 0.0231(7) Uani 1 1 d .
H32A H -0.088125 0.351900 0.345975 0.028 Uiso 1 1 calc R
H32B H -0.119101 0.409387 0.311594 0.028 Uiso 1 1 calc R
C67 C 0.5450(3) 0.27413(13) 0.9378(2) 0.0201(7) Uani 1 1 d .
H67A H 0.615050 0.264789 0.929938 0.030 Uiso 1 1 calc GR
H67B H 0.481783 0.262943 0.885379 0.030 Uiso 1 1 calc GR
H67C H 0.541132 0.257394 0.991515 0.030 Uiso 1 1 calc GR
C76 C 0.8131(3) 0.64855(12) 0.8427(2) 0.0158(6) Uani 1 1 d .
H76 H 0.789292 0.685302 0.835637 0.019 Uiso 1 1 calc R
C6 C -0.2137(3) 0.63268(12) 0.2466(2) 0.0147(6) Uani 1 1 d .
H6A H -0.214228 0.594674 0.254670 0.018 Uiso 1 1 calc R
O19 O 0.5413(3) 0.52015(15) 1.0650(3) 0.0570(9) Uani 1 1 d .
C5 C -0.3013(3) 0.64473(13) 0.1523(2) 0.0197(7) Uani 1 1 d .
H5A H -0.297532 0.619185 0.107639 0.024 Uiso 1 1 calc R
H5B H -0.289373 0.679368 0.132028 0.024 Uiso 1 1 calc R
C39 C 0.1620(3) 0.38559(12) 0.5031(2) 0.0168(6) Uani 1 1 d .
H39 H 0.171561 0.423492 0.499628 0.020 Uiso 1 1 calc R
C55 C 0.9692(3) 0.35816(12) 1.0369(2) 0.0156(6) Uani 1 1 d .
H55A H 0.986749 0.321117 1.039156 0.019 Uiso 1 1 calc R
H55B H 1.034207 0.375667 1.080846 0.019 Uiso 1 1 calc R
C79 C 0.5805(3) 0.60297(13) 0.8003(2) 0.0193(7) Uani 1 1 d .
H79 H 0.500798 0.613167 0.786472 0.023 Uiso 1 1 calc R
C53 C 0.7570(3) 0.34563(12) 0.9931(2) 0.0139(6) Uani 1 1 d .
H53 H 0.764254 0.307590 0.989471 0.017 Uiso 1 1 calc R
C40 C 0.2718(3) 0.36521(13) 0.5775(2) 0.0201(7) Uani 1 1 d .
H40A H 0.284984 0.385401 0.632789 0.024 Uiso 1 1 calc R
H40B H 0.259645 0.329136 0.591031 0.024 Uiso 1 1 calc R
C59 C 0.8346(3) 0.44150(14) 0.7754(2) 0.0225(7) Uani 1 1 d .
H59A H 0.828100 0.454204 0.715371 0.027 Uiso 1 1 calc R
H59B H 0.770616 0.454968 0.789752 0.027 Uiso 1 1 calc R
C10 C 0.1567(3) 0.62672(12) 0.3143(2) 0.0159(6) Uani 1 1 d .
H10A H 0.230183 0.643496 0.323653 0.019 Uiso 1 1 calc R
C28 C 0.2581(3) 0.34780(14) 0.2962(2) 0.0216(7) Uani 1 1 d .
H28A H 0.224075 0.373217 0.248233 0.026 Uiso 1 1 calc R
H28B H 0.216869 0.315031 0.279628 0.026 Uiso 1 1 calc R
C81 C 0.5159(3) 0.51925(14) 0.7096(2) 0.0250(8) Uani 1 1 d .
H81 H 0.435373 0.528570 0.693510 0.030 Uiso 1 1 calc R
C44 C 0.3412(3) 0.28227(12) 0.4688(2) 0.0223(7) Uani 1 1 d .
H44A H 0.272342 0.277224 0.481322 0.033 Uiso 1 1 calc GR
H44B H 0.404447 0.268001 0.517990 0.033 Uiso 1 1 calc GR
H44C H 0.334856 0.264870 0.412874 0.033 Uiso 1 1 calc GR
C48 C 0.5400(3) 0.33373(12) 0.9481(2) 0.0158(6) Uani 1 1 d .
C3 C -0.3899(3) 0.63665(13) 0.2714(2) 0.0192(7) Uani 1 1 d .
H3A H -0.388663 0.599273 0.285670 0.023 Uiso 1 1 calc R
C35 C -0.0349(3) 0.48319(13) 0.5557(2) 0.0209(7) Uani 1 1 d .
H35 H -0.101293 0.471258 0.569511 0.025 Uiso 1 1 calc R
C86 C 0.7950(3) 0.63609(13) 0.6755(2) 0.0209(7) Uani 1 1 d .
H86A H 0.762435 0.612811 0.623821 0.025 Uiso 1 1 calc R
H86B H 0.768710 0.671216 0.655235 0.025 Uiso 1 1 calc R
C30 C 0.1466(3) 0.36367(12) 0.4074(2) 0.0166(6) Uani 1 1 d .
H30 H 0.126549 0.326566 0.406504 0.020 Uiso 1 1 calc R
C8 C -0.0457(3) 0.62506(13) 0.1937(2) 0.0196(7) Uani 1 1 d .
H8A H -0.089897 0.639962 0.133935 0.024 Uiso 1 1 calc R
C63 C 0.6252(3) 0.35034(13) 0.8262(2) 0.0184(7) Uani 1 1 d .
H63A H 0.612877 0.368930 0.769434 0.022 Uiso 1 1 calc R
H63B H 0.630358 0.313351 0.814330 0.022 Uiso 1 1 calc R
C70 C 0.9253(3) 0.63478(12) 0.7039(2) 0.0196(7) Uani 1 1 d .
H70 H 0.944085 0.651087 0.654347 0.024 Uiso 1 1 calc R
C38 C 0.0524(3) 0.37743(13) 0.5265(2) 0.0221(7) Uani 1 1 d .
C71 C 0.9830(3) 0.66794(12) 0.7905(2) 0.0188(7) Uani 1 1 d .
C51 C 0.6522(3) 0.33621(14) 1.1096(2) 0.0200(7) Uani 1 1 d .
H51A H 0.692943 0.360066 1.158500 0.024 Uiso 1 1 calc R
H51B H 0.687667 0.301986 1.123017 0.024 Uiso 1 1 calc R
C60 C 0.8323(3) 0.38195(13) 0.7753(2) 0.0220(7) Uani 1 1 d .
H60A H 0.893514 0.369255 0.756543 0.026 Uiso 1 1 calc R
H60B H 0.760962 0.370388 0.729946 0.026 Uiso 1 1 calc R
C37 C 0.0646(3) 0.40093(14) 0.6210(2) 0.0267(8) Uani 1 1 d .
H37A H -0.000142 0.389820 0.636666 0.032 Uiso 1 1 calc R
H37B H 0.132675 0.386619 0.666576 0.032 Uiso 1 1 calc R
C26 C 0.4517(3) 0.34999(12) 0.4156(2) 0.0180(7) Uani 1 1 d .
H26 H 0.472172 0.387153 0.422784 0.022 Uiso 1 1 calc R
C25 C 0.3605(3) 0.34098(12) 0.4597(2) 0.0175(7) Uani 1 1 d .
C82 C 0.5582(3) 0.53972(14) 0.6367(2) 0.0253(8) Uani 1 1 d .
H82A H 0.512598 0.525132 0.577892 0.030 Uiso 1 1 calc R
H82B H 0.636682 0.529024 0.650370 0.030 Uiso 1 1 calc R
C49 C 0.4553(3) 0.34724(13) 0.9974(2) 0.0185(7) Uani 1 1 d .
H49 H 0.444102 0.385231 0.993951 0.022 Uiso 1 1 calc R
C85 C 0.7491(3) 0.62026(12) 0.7511(2) 0.0162(6) Uani 1 1 d .
H85 H 0.765185 0.582852 0.762303 0.019 Uiso 1 1 calc R
C69 C 0.8590(3) 0.29734(13) 0.8565(2) 0.0230(7) Uani 1 1 d .
H69A H 0.929929 0.291148 0.847738 0.035 Uiso 1 1 calc GR
H69B H 0.797224 0.284914 0.804179 0.035 Uiso 1 1 calc GR
H69C H 0.858824 0.279134 0.910053 0.035 Uiso 1 1 calc GR
C50 C 0.5245(3) 0.33316(14) 1.0984(2) 0.0216(7) Uani 1 1 d .
H50A H 0.507836 0.357680 1.139311 0.026 Uiso 1 1 calc R
H50B H 0.505412 0.298184 1.112343 0.026 Uiso 1 1 calc R
C65 C 0.2766(3) 0.32791(15) 1.0298(2) 0.0253(7) Uani 1 1 d .
H65 H 0.265428 0.361822 1.046481 0.030 Uiso 1 1 calc R
C27 C 0.3858(3) 0.34009(13) 0.3122(2) 0.0220(7) Uani 1 1 d .
H27A H 0.410233 0.364600 0.275454 0.026 Uiso 1 1 calc R
H27B H 0.399683 0.304816 0.295702 0.026 Uiso 1 1 calc R
C9 C 0.0788(3) 0.63883(14) 0.2155(2) 0.0210(7) Uani 1 1 d .
H9A H 0.084241 0.675858 0.204081 0.025 Uiso 1 1 calc R
H9B H 0.106636 0.619745 0.174061 0.025 Uiso 1 1 calc R
C66 C 0.2396(3) 0.28925(16) 1.0673(3) 0.0318(9) Uani 1 1 d .
H66A H 0.249250 0.254815 1.052222 0.038 Uiso 1 1 calc R
H66B H 0.203680 0.296330 1.108775 0.038 Uiso 1 1 calc R
C87 C 0.9516(4) 0.72564(13) 0.7671(2) 0.0282(8) Uani 1 1 d .
H87A H 0.871893 0.730620 0.755769 0.042 Uiso 1 1 calc GR
H87B H 0.967746 0.735073 0.713576 0.042 Uiso 1 1 calc GR
H87C H 0.995539 0.747275 0.817394 0.042 Uiso 1 1 calc GR
C23 C 0.1215(3) 0.71076(13) 0.3849(3) 0.0242(7) Uani 1 1 d .
H23A H 0.104000 0.725315 0.434866 0.036 Uiso 1 1 calc GR
H23B H 0.069235 0.724252 0.328296 0.036 Uiso 1 1 calc GR
H23C H 0.197971 0.720115 0.390843 0.036 Uiso 1 1 calc GR
C42 C 0.6346(3) 0.32938(15) 0.3927(3) 0.0274(8) Uani 1 1 d .
H42 H 0.649555 0.364272 0.384382 0.033 Uiso 1 1 calc R
C64 C 0.3359(3) 0.32128(14) 0.9618(2) 0.0233(7) Uani 1 1 d .
H64 H 0.346660 0.283718 0.955165 0.028 Uiso 1 1 calc R
C84 C 0.6179(3) 0.62681(12) 0.7241(2) 0.0191(7) Uani 1 1 d .
C4 C -0.4166(3) 0.64150(13) 0.1670(2) 0.0219(7) Uani 1 1 d .
H4A H -0.459445 0.611305 0.135416 0.026 Uiso 1 1 calc R
H4B H -0.461379 0.672689 0.143369 0.026 Uiso 1 1 calc R
C83 C 0.5503(3) 0.59916(13) 0.6328(2) 0.0235(8) Uani 1 1 d .
H83A H 0.470720 0.609162 0.614586 0.028 Uiso 1 1 calc R
H83B H 0.578258 0.611542 0.586006 0.028 Uiso 1 1 calc R
C41 C 0.5644(3) 0.31816(13) 0.4511(2) 0.0228(7) Uani 1 1 d .
H41 H 0.545351 0.280829 0.446062 0.027 Uiso 1 1 calc R
C36 C 0.0716(3) 0.46015(14) 0.6259(2) 0.0241(8) Uani 1 1 d .
H36A H 0.078468 0.471804 0.686552 0.029 Uiso 1 1 calc R
H36B H 0.138426 0.471921 0.613748 0.029 Uiso 1 1 calc R
C72 C 1.1144(3) 0.66175(14) 0.8408(2) 0.0230(7) Uani 1 1 d .
H72 H 1.131744 0.624246 0.845203 0.028 Uiso 1 1 calc R
C92 C 0.5808(3) 0.68487(14) 0.7099(3) 0.0270(8) Uani 1 1 d .
H92A H 0.500381 0.687341 0.697767 0.040 Uiso 1 1 calc GR
H92B H 0.597465 0.698873 0.659132 0.040 Uiso 1 1 calc GR
H92C H 0.621454 0.704420 0.764063 0.040 Uiso 1 1 calc GR
C73 C 1.1317(3) 0.68186(15) 0.9387(2) 0.0263(8) Uani 1 1 d .
H73A H 1.189286 0.661168 0.983931 0.032 Uiso 1 1 calc R
H73B H 1.156141 0.718110 0.945147 0.032 Uiso 1 1 calc R
C19 C -0.4824(3) 0.66235(15) 0.3014(3) 0.0279(8) Uani 1 1 d .
H19 H -0.478586 0.700255 0.293554 0.033 Uiso 1 1 calc R
C22 C -0.4671(3) 0.65192(16) 0.4009(3) 0.0300(8) Uani 1 1 d .
H22A H -0.465811 0.614860 0.411237 0.045 Uiso 1 1 calc GR
H22B H -0.529184 0.667296 0.414301 0.045 Uiso 1 1 calc GR
H22C H -0.396531 0.667018 0.439896 0.045 Uiso 1 1 calc GR
C45 C 0.6351(3) 0.33023(16) 0.5507(3) 0.0322(9) Uani 1 1 d .
H45A H 0.641955 0.367439 0.559254 0.048 Uiso 1 1 calc GR
H45B H 0.709563 0.315096 0.565895 0.048 Uiso 1 1 calc GR
H45C H 0.598178 0.315745 0.589594 0.048 Uiso 1 1 calc GR
C88 C 1.1957(3) 0.68867(16) 0.8004(3) 0.0330(9) Uani 1 1 d .
H88 H 1.182081 0.726435 0.800117 0.040 Uiso 1 1 calc R
C43 C 0.6763(4) 0.29419(19) 0.3526(3) 0.0414(10) Uani 1 1 d .
H43A H 0.663285 0.258845 0.359163 0.050 Uiso 1 1 calc R
H43B H 0.718928 0.304488 0.317543 0.050 Uiso 1 1 calc R
C46 C 0.0247(4) 0.31922(15) 0.5310(3) 0.0360(9) Uani 1 1 d .
H46A H -0.047485 0.315796 0.538942 0.054 Uiso 1 1 calc GR
H46B H 0.083059 0.303164 0.581681 0.054 Uiso 1 1 calc GR
H46C H 0.021127 0.302289 0.475350 0.054 Uiso 1 1 calc GR
C68 C 0.2593(3) 0.3423(2) 0.8685(3) 0.0396(10) Uani 1 1 d .
H68A H 0.247965 0.379176 0.873022 0.059 Uiso 1 1 calc GR
H68B H 0.186940 0.324730 0.849809 0.059 Uiso 1 1 calc GR
H68C H 0.294841 0.336072 0.824338 0.059 Uiso 1 1 calc GR
C20 C -0.5974(3) 0.6442(2) 0.2411(3) 0.0404(10) Uani 1 1 d .
H20 H -0.614981 0.608974 0.243163 0.048 Uiso 1 1 calc R
C89 C 1.3202(4) 0.6791(2) 0.8569(3) 0.0454(12) Uani 1 1 d .
H89 H 1.371623 0.701848 0.845657 0.054 Uiso 1 1 calc R
C91 C 1.1750(4) 0.67195(19) 0.7013(3) 0.0450(12) Uani 1 1 d .
H91A H 1.170421 0.634499 0.696904 0.067 Uiso 1 1 calc GR
H91B H 1.236864 0.683991 0.683832 0.067 Uiso 1 1 calc GR
H91C H 1.104901 0.686941 0.661371 0.067 Uiso 1 1 calc GR
C93 C -0.3431(4) 0.48307(19) 0.4698(3) 0.0474(11) Uani 1 1 d .
H93A H -0.297916 0.455426 0.458573 0.071 Uiso 1 1 calc GR
H93B H -0.406521 0.468337 0.482151 0.071 Uiso 1 1 calc GR
H93C H -0.297251 0.503281 0.521411 0.071 Uiso 1 1 calc GR
C21 C -0.6742(4) 0.6743(3) 0.1862(4) 0.0646(17) Uani 1 1 d .
H21A H -0.659175 0.709702 0.182554 0.077 Uiso 1 1 calc R
H21B H -0.744420 0.660545 0.150267 0.077 Uiso 1 1 calc R
C90 C 1.3654(4) 0.6434(2) 0.9191(3) 0.0494(12) Uani 1 1 d .
H90A H 1.318878 0.619367 0.933782 0.059 Uiso 1 1 calc R
H90B H 1.444006 0.642053 0.948745 0.059 Uiso 1 1 calc R
C95 C 0.2958(5) 0.5025(3) 0.8394(4) 0.0716(17) Uani 1 1 d .
H95A H 0.280046 0.478648 0.789151 0.107 Uiso 1 1 calc GR
H95B H 0.323888 0.534879 0.824409 0.107 Uiso 1 1 calc GR
H95C H 0.227065 0.509025 0.851533 0.107 Uiso 1 1 calc GR
C94 C 0.2381(5) 0.5290(3) 0.0680(4) 0.0727(17) Uani 1 1 d .
H94A H 0.192494 0.521197 0.005766 0.109 Uiso 1 1 calc GR
H94B H 0.315381 0.535201 0.072674 0.109 Uiso 1 1 calc GR
H94C H 0.208596 0.559602 0.087498 0.109 Uiso 1 1 calc GR
C96 C 0.5462(5) 0.4875(3) 1.1425(4) 0.0741(17) Uani 1 1 d .
H96A H 0.470386 0.477556 1.137411 0.111 Uiso 1 1 calc GR
H96B H 0.581331 0.506667 1.198189 0.111 Uiso 1 1 calc GR
H96C H 0.590199 0.456641 1.143136 0.111 Uiso 1 1 calc GR
O16 O -0.3827(4) 0.5149(2) 0.3940(4) 0.119(3) Uani 1 1 d .
H16A H -0.328846 0.529951 0.386771 0.178 Uiso 1 1 calc GR
H4 H 0.382(10) 0.440(5) 0.528(8) 0.178 Uiso 1 1 d R
H11 H 0.803(10) 0.565(4) 0.978(8) 0.178 Uiso 1 1 d R
H9 H 0.897(10) 0.531(5) 0.870(8) 0.178 Uiso 1 1 d R
H5 H 0.076(10) 0.452(5) 0.280(8) 0.178 Uiso 1 1 d R
H7 H 0.518(10) 0.428(5) 0.804(8) 0.178 Uiso 1 1 d R
H14D H 0.743(10) 0.483(5) 1.027(7) 0.178 Uiso 1 1 d R
H3 H -0.133(10) 0.561(4) 0.155(8) 0.178 Uiso 1 1 d R
H12 H 0.495(10) 0.451(4) 0.666(8) 0.178 Uiso 1 1 d R
H13D H 0.022(10) 0.511(5) 0.170(8) 0.178 Uiso 1 1 d R
H17 H 0.293(7) 0.474(4) 0.182(4) 0.178 Uiso 1 1 d DR
H15B H -0.632(5) 0.488(2) 0.347(4) 0.063(16) Uiso 1 1 d .

loop_
_atom_site_aniso_label
_atom_site_aniso_U_11
_atom_site_aniso_U_22
_atom_site_aniso_U_33
_atom_site_aniso_U_23
_atom_site_aniso_U_13
_atom_site_aniso_U_12
O11 0.0193(11) 0.0195(12) 0.0148(10) 0.0035(9) 0.0064(9) 0.0013(9)
O5 0.0186(11) 0.0156(11) 0.0156(11) -0.0018(9) 0.0031(9) -0.0027(9)
O8 0.0143(11) 0.0160(11) 0.0196(11) -0.0036(9) 0.0046(9) -0.0019(8)
O4 0.0233(12) 0.0139(11) 0.0160(11) -0.0045(9) 0.0011(9) 0.0005(9)
O13 0.0185(12) 0.0247(12) 0.0170(11) -0.0052(9) 0.0065(9) -0.0044(10)
O1 0.0209(12) 0.0205(12) 0.0211(12) 0.0090(9) 0.0038(9) -0.0007(9)
O6 0.0372(14) 0.0187(12) 0.0141(11) 0.0022(9) 0.0115(10) 0.0096(10)
O10 0.0353(14) 0.0137(11) 0.0144(11) -0.0028(8) 0.0129(10) -0.0052(10)
O14 0.0185(12) 0.0208(12) 0.0246(12) 0.0029(9) 0.0076(10) -0.0014(9)
O7 0.0248(13) 0.0206(12) 0.0269(13) 0.0088(10) 0.0085(10) 0.0046(10)
O2 0.0161(11) 0.0150(12) 0.0282(12) -0.0013(9) -0.0025(10) -0.0006(8)
O12 0.0461(16) 0.0181(13) 0.0156(11) 0.0028(9) -0.0023(11) -0.0126(11)
O3 0.0196(12) 0.0251(13) 0.0185(11) -0.0099(9) 0.0033(9) 0.0032(9)
O9 0.0346(14) 0.0155(12) 0.0284(13) 0.0041(9) 0.0185(11) -0.0003(10)
O15 0.0301(16) 0.065(2) 0.0441(18) 0.0013(15) 0.0135(14) 0.0005(15)
C77 0.0188(16) 0.0168(16) 0.0109(14) -0.0025(11) 0.0026(12) -0.0014(12)
C58 0.0253(18) 0.0169(17) 0.0198(16) 0.0006(12) 0.0133(14) 0.0001(13)
C14 0.0143(15) 0.0222(17) 0.0171(15) -0.0063(12) 0.0034(12) -0.0014(12)
C75 0.0209(16) 0.0151(16) 0.0124(14) -0.0027(12) 0.0055(12) -0.0050(12)
C12 0.0130(15) 0.0125(15) 0.0197(16) -0.0020(11) 0.0020(12) -0.0019(11)
O17 0.0335(17) 0.087(3) 0.0451(18) -0.0079(18) 0.0159(14) -0.0056(17)
C29 0.0193(16) 0.0099(14) 0.0155(15) -0.0042(11) 0.0039(12) -0.0021(12)
C33 0.0182(17) 0.0154(17) 0.0340(19) 0.0012(13) 0.0138(14) -0.0022(12)
C56 0.0156(16) 0.0180(17) 0.0174(15) 0.0008(12) 0.0074(13) 0.0024(12)
C80 0.0240(17) 0.0195(17) 0.0123(15) 0.0033(12) 0.0027(13) -0.0066(13)
C52 0.0156(15) 0.0146(15) 0.0122(14) -0.0004(11) 0.0019(12) -0.0014(12)
C17 0.0191(16) 0.0166(16) 0.0108(14) -0.0018(11) 0.0027(12) 0.0012(12)
C54 0.0163(16) 0.0143(15) 0.0125(14) 0.0021(11) 0.0030(12) 0.0008(12)
C1 0.0199(16) 0.0158(15) 0.0153(15) 0.0001(12) 0.0089(12) 0.0017(12)
C57 0.0173(16) 0.0187(16) 0.0155(15) -0.0005(12) 0.0058(12) -0.0020(12)
C15 0.0154(15) 0.0136(15) 0.0174(15) -0.0007(12) 0.0056(12) -0.0003(12)
C61 0.0191(16) 0.0180(16) 0.0140(15) -0.0008(12) 0.0065(13) -0.0015(12)
C2 0.0155(15) 0.0149(15) 0.0155(15) 0.0015(11) 0.0064(12) 0.0018(12)
C31 0.0195(17) 0.0155(16) 0.0193(16) -0.0065(12) 0.0046(13) -0.0047(13)
C11 0.0173(16) 0.0174(16) 0.0157(15) -0.0067(12) 0.0060(12) -0.0009(12)
C47 0.0181(16) 0.0198(17) 0.0150(15) 0.0005(12) 0.0010(13) -0.0025(12)
C7 0.0162(15) 0.0142(15) 0.0133(14) 0.0017(11) 0.0048(12) 0.0030(12)
C16 0.0163(15) 0.0120(15) 0.0130(14) -0.0012(11) 0.0044(12) -0.0010(11)
C34 0.0192(16) 0.0157(16) 0.0198(16) 0.0038(12) 0.0084(13) 0.0037(12)
C78 0.0205(17) 0.0182(16) 0.0186(16) 0.0002(12) 0.0070(13) -0.0017(13)
C24 0.0247(17) 0.0104(15) 0.0156(15) 0.0003(11) 0.0045(13) 0.0046(12)
C74 0.0225(17) 0.0244(18) 0.0164(15) -0.0066(13) 0.0079(13) -0.0072(14)
C13 0.0140(15) 0.0207(17) 0.0151(14) 0.0041(12) -0.0007(12) -0.0011(12)
O18 0.055(2) 0.054(2) 0.054(2) -0.0070(16) 0.0156(17) 0.0107(16)
C18 0.0235(17) 0.0146(16) 0.0208(16) 0.0010(12) 0.0076(13) 0.0048(13)
C62 0.0180(16) 0.0111(14) 0.0139(14) -0.0003(11) 0.0038(12) -0.0001(12)
C32 0.0184(17) 0.0174(17) 0.0303(18) -0.0043(13) 0.0046(14) -0.0047(13)
C67 0.0195(17) 0.0180(17) 0.0220(16) -0.0019(13) 0.0065(13) -0.0035(13)
C76 0.0198(16) 0.0146(15) 0.0120(14) -0.0023(11) 0.0042(12) -0.0022(12)
C6 0.0171(16) 0.0137(15) 0.0121(14) -0.0003(11) 0.0038(12) 0.0018(12)
O19 0.0409(19) 0.063(2) 0.072(2) -0.0062(18) 0.0254(17) -0.0036(16)
C5 0.0188(16) 0.0213(17) 0.0158(15) -0.0001(12) 0.0024(13) 0.0034(13)
C39 0.0237(17) 0.0095(15) 0.0191(16) 0.0022(11) 0.0100(13) 0.0011(12)
C55 0.0129(15) 0.0134(15) 0.0182(15) 0.0025(12) 0.0025(12) 0.0011(11)
C79 0.0167(16) 0.0201(17) 0.0166(15) 0.0019(12) 0.0005(13) -0.0003(12)
C53 0.0150(15) 0.0098(14) 0.0155(14) 0.0005(11) 0.0037(12) 0.0000(11)
C40 0.0309(19) 0.0156(16) 0.0148(15) -0.0013(12) 0.0094(14) 0.0030(13)
C59 0.0257(18) 0.0286(19) 0.0151(15) 0.0056(13) 0.0095(14) 0.0012(14)
C10 0.0158(15) 0.0158(16) 0.0166(15) 0.0008(12) 0.0064(12) -0.0034(12)
C28 0.0237(18) 0.0231(17) 0.0170(15) -0.0075(13) 0.0062(13) -0.0033(13)
C81 0.0300(19) 0.0189(17) 0.0178(16) 0.0057(13) -0.0018(14) -0.0091(14)
C44 0.0281(19) 0.0134(17) 0.0267(17) -0.0031(13) 0.0114(15) 0.0019(13)
C48 0.0145(15) 0.0155(15) 0.0156(15) 0.0013(12) 0.0033(12) -0.0025(12)
C3 0.0185(16) 0.0178(16) 0.0197(16) 0.0053(13) 0.0045(13) 0.0019(12)
C35 0.0272(18) 0.0189(17) 0.0208(16) 0.0058(13) 0.0138(14) 0.0064(13)
C86 0.0318(19) 0.0174(17) 0.0113(14) -0.0001(12) 0.0050(13) -0.0045(13)
C30 0.0187(16) 0.0093(15) 0.0203(16) -0.0049(12) 0.0050(13) -0.0033(12)
C8 0.0208(17) 0.0247(18) 0.0129(15) 0.0032(12) 0.0054(13) 0.0055(13)
C63 0.0215(17) 0.0209(17) 0.0112(14) 0.0037(12) 0.0037(13) -0.0030(13)
C70 0.0342(19) 0.0142(16) 0.0127(15) -0.0004(12) 0.0111(13) -0.0057(13)
C38 0.0275(18) 0.0166(17) 0.0271(18) 0.0048(13) 0.0159(15) 0.0027(13)
C71 0.0280(18) 0.0137(16) 0.0170(15) -0.0028(12) 0.0108(13) -0.0052(13)
C51 0.0190(17) 0.0247(18) 0.0150(15) 0.0008(13) 0.0044(13) 0.0000(13)
C60 0.0237(18) 0.0278(19) 0.0148(15) -0.0021(13) 0.0073(13) -0.0054(14)
C37 0.034(2) 0.0266(19) 0.0290(18) 0.0155(15) 0.0233(16) 0.0122(15)
C26 0.0203(16) 0.0135(15) 0.0186(16) -0.0051(12) 0.0049(13) -0.0004(12)
C25 0.0202(16) 0.0125(16) 0.0198(16) -0.0036(12) 0.0069(13) 0.0003(12)
C82 0.033(2) 0.0247(18) 0.0105(15) 0.0006(13) -0.0019(14) -0.0081(14)
C49 0.0192(16) 0.0187(16) 0.0186(15) 0.0021(12) 0.0077(13) -0.0003(12)
C85 0.0227(16) 0.0126(15) 0.0102(14) 0.0021(11) 0.0020(12) -0.0025(12)
C69 0.0255(18) 0.0221(18) 0.0246(17) -0.0059(13) 0.0127(15) -0.0002(14)
C50 0.0220(17) 0.0259(18) 0.0181(16) 0.0018(13) 0.0084(13) -0.0016(14)
C65 0.0151(16) 0.0285(19) 0.0305(19) 0.0022(15) 0.0059(14) 0.0009(14)
C27 0.0286(19) 0.0193(17) 0.0182(16) -0.0039(13) 0.0085(14) 0.0004(13)
C9 0.0215(17) 0.0285(18) 0.0161(15) 0.0065(13) 0.0107(13) 0.0032(14)
C66 0.0234(19) 0.040(2) 0.035(2) 0.0070(17) 0.0137(16) 0.0048(16)
C87 0.047(2) 0.0150(17) 0.0263(18) -0.0033(14) 0.0176(17) -0.0077(15)
C23 0.0190(17) 0.0157(17) 0.038(2) -0.0022(14) 0.0101(15) -0.0039(13)
C42 0.0191(17) 0.0286(19) 0.0333(19) -0.0014(15) 0.0076(15) -0.0012(14)
C64 0.0174(17) 0.0258(19) 0.0256(18) 0.0010(14) 0.0064(14) -0.0025(13)
C84 0.0208(17) 0.0164(16) 0.0157(15) 0.0055(12) 0.0011(13) -0.0029(12)
C4 0.0174(16) 0.0221(17) 0.0213(17) 0.0028(13) 0.0010(13) 0.0019(13)
C83 0.0264(19) 0.0230(18) 0.0142(15) 0.0074(13) -0.0013(14) -0.0065(14)
C41 0.0202(17) 0.0158(17) 0.0318(19) -0.0020(13) 0.0085(14) 0.0030(13)
C36 0.034(2) 0.0277(19) 0.0138(15) 0.0060(13) 0.0130(14) 0.0116(15)
C72 0.0286(19) 0.0243(18) 0.0201(17) -0.0102(13) 0.0135(14) -0.0118(14)
C92 0.0244(18) 0.0201(18) 0.0304(19) 0.0085(14) 0.0022(15) -0.0012(14)
C73 0.0250(18) 0.035(2) 0.0227(17) -0.0137(15) 0.0129(15) -0.0118(15)
C19 0.0239(18) 0.0280(19) 0.036(2) 0.0100(15) 0.0159(16) 0.0032(14)
C22 0.0244(19) 0.036(2) 0.034(2) -0.0004(16) 0.0155(16) 0.0029(15)
C45 0.030(2) 0.035(2) 0.0270(19) -0.0040(16) 0.0036(16) 0.0143(16)
C88 0.040(2) 0.037(2) 0.030(2) -0.0144(16) 0.0223(18) -0.0238(18)
C43 0.036(2) 0.048(3) 0.049(3) -0.012(2) 0.026(2) -0.0073(19)
C46 0.040(2) 0.022(2) 0.058(3) 0.0121(17) 0.032(2) 0.0012(16)
C68 0.023(2) 0.067(3) 0.0270(19) 0.0083(19) 0.0054(16) -0.0075(19)
C20 0.022(2) 0.070(3) 0.033(2) 0.013(2) 0.0136(17) -0.0006(19)
C89 0.042(2) 0.061(3) 0.046(3) -0.035(2) 0.032(2) -0.033(2)
C91 0.057(3) 0.058(3) 0.035(2) -0.020(2) 0.034(2) -0.036(2)
C93 0.043(3) 0.043(3) 0.059(3) 0.006(2) 0.021(2) -0.007(2)
C21 0.026(2) 0.116(5) 0.054(3) 0.045(3) 0.018(2) 0.004(3)
C90 0.033(2) 0.073(3) 0.049(3) -0.020(3) 0.023(2) -0.010(2)
C95 0.059(4) 0.079(4) 0.063(3) -0.010(3) 0.006(3) 0.018(3)
C94 0.056(3) 0.101(5) 0.067(4) 0.007(3) 0.029(3) -0.010(3)
C96 0.061(4) 0.094(5) 0.078(4) -0.005(3) 0.036(3) -0.004(3)
O16 0.048(2) 0.111(4) 0.142(4) 0.091(4) -0.035(3) -0.046(2)

loop_
_atom_type_symbol
_atom_type_description
_atom_type_scat_dispersion_real
_atom_type_scat_dispersion_imag
_atom_type_scat_source
C C 0.0033 0.0016 'International Tables Vol C Tables 4.2.6.8 and 6.1.1.4'
H H 0.0000 0.0000 'International Tables Vol C Tables 4.2.6.8 and 6.1.1.4'
O O 0.0106 0.0060 'International Tables Vol C Tables 4.2.6.8 and 6.1.1.4'

loop_
_geom_angle_atom_site_label_1
_geom_angle_atom_site_label_2
_geom_angle_atom_site_label_3
_geom_angle
C77 O11 H11 99(8)
C31 O5 H5 109(8)
C54 O8 H8 109.5
C24 O4 H4 120(10)
H13C O13 H13D 104.9
C1 O1 H1 109.5
C35 O6 H6 109.5
C70 O10 H10 109.5
H14C O14 H14D 89.7
C47 O7 H7 101(6)
C12 O2 H2 109.5
C81 O12 H12 107(8)
C8 O3 H3 110(7)
C58 O9 H9 110(7)
H15A O15 H15B 99.3
O11 C77 H77 108.0
O11 C77 C78 113.0(3)
O11 C77 C76 108.1(2)
C78 C77 H77 108.0
C76 C77 H77 108.0
C76 C77 C78 111.5(3)
O9 C58 H58 108.1
O9 C58 C57 110.3(3)
O9 C58 C59 111.8(3)
C57 C58 H58 108.1
C57 C58 C59 110.4(3)
C59 C58 H58 108.1
H14A C14 H14B 107.5
C15 C14 H14A 108.5
C15 C14 H14B 108.5
C13 C14 H14A 108.5
C13 C14 H14B 108.5
C13 C14 C15 115.2(2)
C74 C75 H75 106.6
C74 C75 C71 103.5(2)
C76 C75 H75 106.6
C76 C75 C74 117.5(3)
C76 C75 C71 115.1(3)
C71 C75 H75 106.6
O2 C12 H12A 108.1
O2 C12 C11 109.9(2)
O2 C12 C13 112.7(3)
C11 C12 H12A 108.1
C13 C12 H12A 108.1
C13 C12 C11 109.8(3)
C94 O17 H17 127(7)
C28 C29 H29 106.1
C28 C29 C25 104.6(3)
C30 C29 H29 106.1
C30 C29 C28 118.5(3)
C30 C29 C25 114.5(3)
C25 C29 H29 106.1
C34 C33 H33 106.6
C34 C33 C38 113.2(3)
C32 C33 H33 106.6
C32 C33 C34 111.2(3)
C32 C33 C38 112.1(3)
C38 C33 H33 106.6
C57 C56 H56 106.6
C57 C56 C61 113.0(3)
C61 C56 H56 106.6
C55 C56 H56 106.6
C55 C56 C57 111.8(3)
C55 C56 C61 111.7(3)
H80A C80 H80B 107.9
C79 C80 H80A 109.2
C79 C80 H80B 109.2
C81 C80 H80A 109.2
C81 C80 H80B 109.2
C81 C80 C79 112.2(3)
C53 C52 H52 107.0
C53 C52 C48 113.7(2)
C48 C52 H52 107.0
C51 C52 H52 107.0
C51 C52 C53 117.9(3)
C51 C52 C48 103.7(2)
H17A C17 H17B 107.6
C1 C17 H17A 108.6
C1 C17 H17B 108.6
C1 C17 C16 114.7(2)
C16 C17 H17A 108.6
C16 C17 H17B 108.6
O8 C54 H54 108.0
O8 C54 C55 112.4(2)
O8 C54 C53 109.0(2)
C55 C54 H54 108.0
C55 C54 C53 111.3(2)
C53 C54 H54 108.0
O1 C1 C17 111.2(2)
O1 C1 H1A 108.6
O1 C1 C2 108.7(2)
C17 C1 H1A 108.6
C17 C1 C2 111.1(2)
C2 C1 H1A 108.6
C58 C57 C56 113.3(3)
C58 C57 H57A 108.9
C58 C57 H57B 108.9
C56 C57 H57A 108.9
C56 C57 H57B 108.9
H57A C57 H57B 107.7
C14 C15 C16 112.7(3)
C14 C15 C10 107.9(2)
C10 C15 C16 109.2(2)
C23 C15 C14 105.9(3)
C23 C15 C16 111.7(3)
C23 C15 C10 109.2(3)
C56 C61 C62 109.2(2)
C56 C61 C60 107.9(3)
C60 C61 C62 112.3(3)
C69 C61 C56 109.7(3)
C69 C61 C62 111.8(3)
C69 C61 C60 105.9(3)
C1 C2 C18 108.4(2)
C1 C2 C3 117.8(3)
C18 C2 C3 109.5(3)
C6 C2 C1 107.8(2)
C6 C2 C18 112.8(3)
C6 C2 C3 100.6(2)
O5 C31 H31 108.6
O5 C31 C32 111.1(3)
O5 C31 C30 108.2(2)
C32 C31 H31 108.6
C32 C31 C30 111.6(3)
C30 C31 H31 108.6
C12 C11 H11A 108.9
C12 C11 H11B 108.9
C12 C11 C10 113.4(2)
H11A C11 H11B 107.7
C10 C11 H11A 108.9
C10 C11 H11B 108.9
O7 C47 H47 108.4
O7 C47 C48 109.4(3)
O7 C47 C63 111.0(3)
C48 C47 H47 108.4
C63 C47 H47 108.4
C63 C47 C48 111.1(3)
C16 C7 H7A 107.7
C6 C7 H7A 107.7
C6 C7 C16 110.1(2)
C6 C7 C8 111.7(3)
C8 C7 H7A 107.7
C8 C7 C16 111.7(2)
C17 C16 C15 113.2(2)
C17 C16 C7 111.0(2)
C17 C16 H16 107.0
C15 C16 H16 107.0
C7 C16 C15 111.3(2)
C7 C16 H16 107.0
C33 C34 H34A 109.0
C33 C34 H34B 109.0
H34A C34 H34B 107.8
C35 C34 C33 112.9(3)
C35 C34 H34A 109.0
C35 C34 H34B 109.0
C77 C78 H78A 108.6
C77 C78 H78B 108.6
C77 C78 C79 114.5(3)
H78A C78 H78B 107.6
C79 C78 H78A 108.6
C79 C78 H78B 108.6
O4 C24 H24 107.3
O4 C24 C40 111.2(3)
O4 C24 C25 111.9(3)
C40 C24 H24 107.3
C40 C24 C25 111.6(3)
C25 C24 H24 107.3
C75 C74 H74A 111.0
C75 C74 H74B 111.0
C75 C74 C73 103.6(3)
H74A C74 H74B 109.0
C73 C74 H74A 111.0
C73 C74 H74B 111.0
C14 C13 H13A 109.7
C14 C13 H13B 109.7
C12 C13 C14 109.7(3)
C12 C13 H13A 109.7
C12 C13 H13B 109.7
H13A C13 H13B 108.2
C95 O18 H18 109.5
C2 C18 H18A 109.5
C2 C18 H18B 109.5
C2 C18 H18C 109.5
H18A C18 H18B 109.5
H18A C18 H18C 109.5
H18B C18 H18C 109.5
C61 C62 H62 106.8
C53 C62 C61 111.6(2)
C53 C62 H62 106.8
C63 C62 C61 113.4(2)
C63 C62 H62 106.8
C63 C62 C53 111.0(2)
C33 C32 H32A 108.7
C33 C32 H32B 108.7
C31 C32 C33 114.2(3)
C31 C32 H32A 108.7
C31 C32 H32B 108.7
H32A C32 H32B 107.6
H67A C67 H67B 109.5
H67A C67 H67C 109.5
H67B C67 H67C 109.5
C48 C67 H67A 109.5
C48 C67 H67B 109.5
C48 C67 H67C 109.5
C77 C76 H76 107.8
C77 C76 C85 110.0(2)
C75 C76 C77 111.8(2)
C75 C76 H76 107.8
C75 C76 C85 111.6(3)
C85 C76 H76 107.8
C2 C6 H6A 106.8
C7 C6 C2 114.1(2)
C7 C6 H6A 106.8
C7 C6 C5 117.7(3)
C5 C6 C2 103.9(2)
C5 C6 H6A 106.8
C6 C5 H5A 111.0
C6 C5 H5B 111.0
C6 C5 C4 103.7(3)
H5A C5 H5B 109.0
C4 C5 H5A 111.0
C4 C5 H5B 111.0
C40 C39 H39 106.3
C40 C39 C38 113.7(3)
C30 C39 H39 106.3
C30 C39 C40 112.4(3)
C30 C39 C38 111.2(3)
C38 C39 H39 106.3
C56 C55 H55A 108.6
C56 C55 H55B 108.6
C54 C55 C56 114.8(2)
C54 C55 H55A 108.6
C54 C55 H55B 108.6
H55A C55 H55B 107.5
C80 C79 C78 111.4(3)
C80 C79 H79 106.8
C80 C79 C84 113.0(3)
C78 C79 H79 106.8
C78 C79 C84 111.5(3)
C84 C79 H79 106.8
C52 C53 C54 112.0(2)
C52 C53 C62 110.2(2)
C52 C53 H53 107.4
C54 C53 C62 112.1(2)
C54 C53 H53 107.4
C62 C53 H53 107.4
C24 C40 C39 114.8(3)
C24 C40 H40A 108.6
C24 C40 H40B 108.6
C39 C40 H40A 108.6
C39 C40 H40B 108.6
H40A C40 H40B 107.5
C58 C59 H59A 109.8
C58 C59 H59B 109.8
C58 C59 C60 109.5(3)
H59A C59 H59B 108.2
C60 C59 H59A 109.8
C60 C59 H59B 109.8
C15 C10 H10A 106.9
C11 C10 C15 112.3(2)
C11 C10 H10A 106.9
C11 C10 C9 111.1(3)
C9 C10 C15 112.4(3)
C9 C10 H10A 106.9
C29 C28 H28A 110.9
C29 C28 H28B 110.9
C29 C28 C27 104.1(3)
H28A C28 H28B 108.9
C27 C28 H28A 110.9
C27 C28 H28B 110.9
O12 C81 C80 107.7(3)
O12 C81 H81 109.1
O12 C81 C82 111.2(3)
C80 C81 H81 109.1
C82 C81 C80 110.6(3)
C82 C81 H81 109.1
H44A C44 H44B 109.5
H44A C44 H44C 109.5
H44B C44 H44C 109.5
C25 C44 H44A 109.5
C25 C44 H44B 109.5
C25 C44 H44C 109.5
C52 C48 C49 100.1(2)
C47 C48 C52 107.6(2)
C47 C48 C49 118.6(3)
C67 C48 C52 112.5(3)
C67 C48 C47 108.5(3)
C67 C48 C49 109.4(3)
C2 C3 H3A 107.3
C4 C3 C2 103.0(2)
C4 C3 H3A 107.3
C19 C3 C2 118.8(3)
C19 C3 H3A 107.3
C19 C3 C4 112.4(3)
O6 C35 C34 107.8(2)
O6 C35 H35 108.6
O6 C35 C36 112.7(3)
C34 C35 H35 108.6
C34 C35 C36 110.4(3)
C36 C35 H35 108.6
H86A C86 H86B 107.5
C70 C86 H86A 108.6
C70 C86 H86B 108.6
C70 C86 C85 114.9(3)
C85 C86 H86A 108.6
C85 C86 H86B 108.6
C29 C30 C31 111.9(3)
C29 C30 C39 111.0(2)
C29 C30 H30 108.0
C31 C30 C39 109.9(3)
C31 C30 H30 108.0
C39 C30 H30 108.0
O3 C8 C7 111.3(3)
O3 C8 H8A 108.3
O3 C8 C9 109.5(3)
C7 C8 H8A 108.3
C9 C8 C7 111.1(3)
C9 C8 H8A 108.3
C47 C63 C62 114.4(3)
C47 C63 H63A 108.7
C47 C63 H63B 108.7
C62 C63 H63A 108.7
C62 C63 H63B 108.7
H63A C63 H63B 107.6
O10 C70 C86 111.9(3)
O10 C70 H70 107.0
O10 C70 C71 112.4(3)
C86 C70 H70 107.0
C86 C70 C71 111.2(3)
C71 C70 H70 107.0
C39 C38 C33 109.0(3)
C37 C38 C33 108.3(3)
C37 C38 C39 112.0(3)
C46 C38 C33 109.2(3)
C46 C38 C39 111.9(3)
C46 C38 C37 106.2(3)
C75 C71 C72 99.4(2)
C70 C71 C75 107.5(2)
C70 C71 C72 118.0(3)
C87 C71 C75 112.6(3)
C87 C71 C70 108.5(3)
C87 C71 C72 110.6(3)
C52 C51 H51A 110.8
C52 C51 H51B 110.8
C52 C51 C50 104.7(2)
H51A C51 H51B 108.9
C50 C51 H51A 110.8
C50 C51 H51B 110.8
C61 C60 H60A 108.5
C61 C60 H60B 108.5
C59 C60 C61 114.9(3)
C59 C60 H60A 108.5
C59 C60 H60B 108.5
H60A C60 H60B 107.5
C38 C37 H37A 108.6
C38 C37 H37B 108.6
H37A C37 H37B 107.6
C36 C37 C38 114.7(3)
C36 C37 H37A 108.6
C36 C37 H37B 108.6
C25 C26 H26 107.3
C25 C26 C27 103.7(3)
C25 C26 C41 119.0(3)
C27 C26 H26 107.3
C41 C26 H26 107.3
C41 C26 C27 111.6(3)
C29 C25 C24 107.1(2)
C29 C25 C26 100.0(2)
C24 C25 C26 117.5(3)
C44 C25 C29 112.3(3)
C44 C25 C24 109.0(3)
C44 C25 C26 110.6(3)
C81 C82 H82A 109.7
C81 C82 H82B 109.7
C81 C82 C83 109.9(3)
H82A C82 H82B 108.2
C83 C82 H82A 109.7
C83 C82 H82B 109.7
C48 C49 H49 107.6
C50 C49 C48 102.7(2)
C50 C49 H49 107.6
C64 C49 C48 118.0(3)
C64 C49 H49 107.6
C64 C49 C50 112.8(3)
C76 C85 H85 106.5
C76 C85 C84 110.6(3)
C86 C85 C76 112.1(3)
C86 C85 H85 106.5
C86 C85 C84 114.1(3)
C84 C85 H85 106.5
C61 C69 H69A 109.5
C61 C69 H69B 109.5
C61 C69 H69C 109.5
H69A C69 H69B 109.5
H69A C69 H69C 109.5
H69B C69 H69C 109.5
C51 C50 C49 106.6(3)
C51 C50 H50A 110.4
C51 C50 H50B 110.4
C49 C50 H50A 110.4
C49 C50 H50B 110.4
H50A C50 H50B 108.6
C66 C65 H65 117.6
C66 C65 C64 124.8(4)
C64 C65 H65 117.6
C28 C27 C26 106.6(3)
C28 C27 H27A 110.4
C28 C27 H27B 110.4
C26 C27 H27A 110.4
C26 C27 H27B 110.4
H27A C27 H27B 108.6
C10 C9 H9A 108.6
C10 C9 H9B 108.6
C8 C9 C10 114.5(3)
C8 C9 H9A 108.6
C8 C9 H9B 108.6
H9A C9 H9B 107.6
C65 C66 H66A 120.0
C65 C66 H66B 120.0
H66A C66 H66B 120.0
C71 C87 H87A 109.5
C71 C87 H87B 109.5
C71 C87 H87C 109.5
H87A C87 H87B 109.5
H87A C87 H87C 109.5
H87B C87 H87C 109.5
C15 C23 H23A 109.5
C15 C23 H23B 109.5
C15 C23 H23C 109.5
H23A C23 H23B 109.5
H23A C23 H23C 109.5
H23B C23 H23C 109.5
C41 C42 H42 117.3
C43 C42 H42 117.3
C43 C42 C41 125.5(4)
C49 C64 H64 107.8
C65 C64 C49 110.7(3)
C65 C64 H64 107.8
C65 C64 C68 109.4(3)
C68 C64 C49 113.1(3)
C68 C64 H64 107.8
C79 C84 C85 109.1(2)
C83 C84 C79 108.3(3)
C83 C84 C85 112.5(3)
C92 C84 C79 109.2(3)
C92 C84 C85 112.2(3)
C92 C84 C83 105.4(3)
C5 C4 C3 107.3(3)
C5 C4 H4A 110.3
C5 C4 H4B 110.3
C3 C4 H4A 110.3
C3 C4 H4B 110.3
H4A C4 H4B 108.5
C82 C83 C84 114.2(3)
C82 C83 H83A 108.7
C82 C83 H83B 108.7
C84 C83 H83A 108.7
C84 C83 H83B 108.7
H83A C83 H83B 107.6
C26 C41 H41 108.4
C42 C41 C26 109.7(3)
C42 C41 H41 108.4
C42 C41 C45 109.2(3)
C45 C41 C26 112.6(3)
C45 C41 H41 108.4
C35 C36 C37 109.3(3)
C35 C36 H36A 109.8
C35 C36 H36B 109.8
C37 C36 H36A 109.8
C37 C36 H36B 109.8
H36A C36 H36B 108.3
C71 C72 H72 107.6
C73 C72 C71 102.5(3)
C73 C72 H72 107.6
C88 C72 C71 118.8(3)
C88 C72 H72 107.6
C88 C72 C73 112.0(3)
C84 C92 H92A 109.5
C84 C92 H92B 109.5
C84 C92 H92C 109.5
H92A C92 H92B 109.5
H92A C92 H92C 109.5
H92B C92 H92C 109.5
C74 C73 C72 107.0(3)
C74 C73 H73A 110.3
C74 C73 H73B 110.3
C72 C73 H73A 110.3
C72 C73 H73B 110.3
H73A C73 H73B 108.6
C3 C19 H19 107.9
C22 C19 C3 113.6(3)
C22 C19 H19 107.9
C20 C19 C3 109.7(3)
C20 C19 H19 107.9
C20 C19 C22 109.6(3)
C19 C22 H22A 109.5
C19 C22 H22B 109.5
C19 C22 H22C 109.5
H22A C22 H22B 109.5
H22A C22 H22C 109.5
H22B C22 H22C 109.5
C41 C45 H45A 109.5
C41 C45 H45B 109.5
C41 C45 H45C 109.5
H45A C45 H45B 109.5
H45A C45 H45C 109.5
H45B C45 H45C 109.5
C72 C88 H88 107.6
C89 C88 C72 112.6(4)
C89 C88 H88 107.6
C89 C88 C91 108.3(3)
C91 C88 C72 113.0(3)
C91 C88 H88 107.6
C42 C43 H43A 120.0
C42 C43 H43B 120.0
H43A C43 H43B 120.0
C38 C46 H46A 109.5
C38 C46 H46B 109.5
C38 C46 H46C 109.5
H46A C46 H46B 109.5
H46A C46 H46C 109.5
H46B C46 H46C 109.5
C64 C68 H68A 109.5
C64 C68 H68B 109.5
C64 C68 H68C 109.5
H68A C68 H68B 109.5
H68A C68 H68C 109.5
H68B C68 H68C 109.5
C19 C20 H20 117.9
C21 C20 C19 124.2(5)
C21 C20 H20 117.9
C88 C89 H89 115.4
C90 C89 C88 129.1(4)
C90 C89 H89 115.4
C88 C91 H91A 109.5
C88 C91 H91B 109.5
C88 C91 H91C 109.5
H91A C91 H91B 109.5
H91A C91 H91C 109.5
H91B C91 H91C 109.5
H93A C93 H93B 109.5
H93A C93 H93C 109.5
H93B C93 H93C 109.5
O16 C93 H93A 109.5
O16 C93 H93B 109.5
O16 C93 H93C 109.5
C20 C21 H21A 120.0
C20 C21 H21B 120.0
H21A C21 H21B 120.0
C89 C90 H90A 120.0
C89 C90 H90B 120.0
H90A C90 H90B 120.0
O18 C95 H95A 109.5
O18 C95 H95B 109.5
O18 C95 H95C 109.5
H95A C95 H95B 109.5
H95A C95 H95C 109.5
H95B C95 H95C 109.5
O17 C94 H94A 109.5
O17 C94 H94B 109.5
O17 C94 H94C 109.5
H94A C94 H94B 109.5
H94A C94 H94C 109.5
H94B C94 H94C 109.5
O19 C96 H96A 109.5
O19 C96 H96B 109.5
O19 C96 H96C 109.5
H96A C96 H96B 109.5
H96A C96 H96C 109.5
H96B C96 H96C 109.5
C93 O16 H16A 109.5

loop_
_geom_bond_atom_site_label_1
_geom_bond_atom_site_label_2
_geom_bond_distance
O11 C77 1.437(4)
O11 H11 0.80(11)
O5 C31 1.444(4)
O5 H5 0.81(12)
O8 H8 0.8200
O8 C54 1.437(4)
O4 C24 1.439(4)
O4 H4 0.68(12)
O13 H13C 0.8498
O13 H13D 0.87(11)
O1 H1 0.8200
O1 C1 1.435(4)
O6 H6 0.8200
O6 C35 1.432(4)
O10 H10 0.8200
O10 C70 1.442(4)
O14 H14C 0.8500
O14 H14D 1.04(12)
O7 C47 1.428(4)
O7 H7 1.04(11)
O2 H2 0.8200
O2 C12 1.443(4)
O12 C81 1.437(4)
O12 H12 0.83(11)
O3 C8 1.443(4)
O3 H3 0.91(12)
O9 C58 1.445(4)
O9 H9 0.94(12)
O15 H15A 0.8497
O15 H15B 0.94(6)
C77 H77 0.9800
C77 C78 1.533(5)
C77 C76 1.529(4)
C58 H58 0.9800
C58 C57 1.512(4)
C58 C59 1.520(5)
C14 H14A 0.9700
C14 H14B 0.9700
C14 C15 1.547(4)
C14 C13 1.526(4)
C75 H75 0.9800
C75 C74 1.536(4)
C75 C76 1.516(4)
C75 C71 1.548(4)
C12 H12A 0.9800
C12 C11 1.513(4)
C12 C13 1.512(5)
O17 C94 1.464(7)
O17 H17 0.96(3)
C29 H29 0.9800
C29 C28 1.527(4)
C29 C30 1.524(4)
C29 C25 1.542(4)
C33 H33 0.9800
C33 C34 1.540(4)
C33 C32 1.535(5)
C33 C38 1.560(5)
C56 H56 0.9800
C56 C57 1.541(4)
C56 C61 1.545(4)
C56 C55 1.534(4)
C80 H80A 0.9700
C80 H80B 0.9700
C80 C79 1.536(5)
C80 C81 1.519(4)
C52 H52 0.9800
C52 C53 1.524(4)
C52 C48 1.555(4)
C52 C51 1.523(4)
C17 H17A 0.9700
C17 H17B 0.9700
C17 C1 1.538(4)
C17 C16 1.543(4)
C54 H54 0.9800
C54 C55 1.528(4)
C54 C53 1.529(4)
C1 H1A 0.9800
C1 C2 1.542(4)
C57 H57A 0.9700
C57 H57B 0.9700
C15 C16 1.558(4)
C15 C10 1.550(4)
C15 C23 1.546(4)
C61 C62 1.561(4)
C61 C60 1.552(4)
C61 C69 1.544(5)
C2 C18 1.545(4)
C2 C6 1.537(4)
C2 C3 1.553(4)
C31 H31 0.9800
C31 C32 1.521(5)
C31 C30 1.526(4)
C11 H11A 0.9700
C11 H11B 0.9700
C11 C10 1.538(4)
C47 H47 0.9800
C47 C48 1.537(4)
C47 C63 1.533(5)
C7 H7A 0.9800
C7 C16 1.549(4)
C7 C6 1.521(4)
C7 C8 1.536(4)
C16 H16 0.9800
C34 H34A 0.9700
C34 H34B 0.9700
C34 C35 1.509(4)
C78 H78A 0.9700
C78 H78B 0.9700
C78 C79 1.540(4)
C24 H24 0.9800
C24 C40 1.534(5)
C24 C25 1.543(4)
C74 H74A 0.9700
C74 H74B 0.9700
C74 C73 1.549(5)
C13 H13A 0.9700
C13 H13B 0.9700
O18 H18 0.8200
O18 C95 1.401(6)
C18 H18A 0.9600
C18 H18B 0.9600
C18 H18C 0.9600
C62 H62 0.9800
C62 C53 1.550(4)
C62 C63 1.547(4)
C32 H32A 0.9700
C32 H32B 0.9700
C67 H67A 0.9600
C67 H67B 0.9600
C67 H67C 0.9600
C67 C48 1.535(4)
C76 H76 0.9800
C76 C85 1.551(4)
C6 H6A 0.9800
C6 C5 1.527(4)
O19 C96 1.457(7)
C5 H5A 0.9700
C5 H5B 0.9700
C5 C4 1.544(5)
C39 H39 0.9800
C39 C40 1.545(4)
C39 C30 1.545(4)
C39 C38 1.558(5)
C55 H55A 0.9700
C55 H55B 0.9700
C79 H79 0.9800
C79 C84 1.552(4)
C53 H53 0.9800
C40 H40A 0.9700
C40 H40B 0.9700
C59 H59A 0.9700
C59 H59B 0.9700
C59 C60 1.522(5)
C10 H10A 0.9800
C10 C9 1.541(4)
C28 H28A 0.9700
C28 H28B 0.9700
C28 C27 1.545(5)
C81 H81 0.9800
C81 C82 1.511(5)
C44 H44A 0.9600
C44 H44B 0.9600
C44 H44C 0.9600
C44 C25 1.535(4)
C48 C49 1.556(4)
C3 H3A 0.9800
C3 C4 1.552(4)
C3 C19 1.544(5)
C35 H35 0.9800
C35 C36 1.516(5)
C86 H86A 0.9700
C86 H86B 0.9700
C86 C70 1.535(5)
C86 C85 1.542(4)
C30 H30 0.9800
C8 H8A 0.9800
C8 C9 1.517(5)
C63 H63A 0.9700
C63 H63B 0.9700
C70 H70 0.9800
C70 C71 1.544(4)
C38 C37 1.552(5)
C38 C46 1.535(5)
C71 C87 1.537(5)
C71 C72 1.563(5)
C51 H51A 0.9700
C51 H51B 0.9700
C51 C50 1.551(5)
C60 H60A 0.9700
C60 H60B 0.9700
C37 H37A 0.9700
C37 H37B 0.9700
C37 C36 1.517(5)
C26 H26 0.9800
C26 C25 1.548(5)
C26 C27 1.556(4)
C26 C41 1.554(4)
C82 H82A 0.9700
C82 H82B 0.9700
C82 C83 1.522(5)
C49 H49 0.9800
C49 C50 1.553(4)
C49 C64 1.550(5)
C85 H85 0.9800
C85 C84 1.557(5)
C69 H69A 0.9600
C69 H69B 0.9600
C69 H69C 0.9600
C50 H50A 0.9700
C50 H50B 0.9700
C65 H65 0.9300
C65 C66 1.315(5)
C65 C64 1.509(5)
C27 H27A 0.9700
C27 H27B 0.9700
C9 H9A 0.9700
C9 H9B 0.9700
C66 H66A 0.9300
C66 H66B 0.9300
C87 H87A 0.9600
C87 H87B 0.9600
C87 H87C 0.9600
C23 H23A 0.9600
C23 H23B 0.9600
C23 H23C 0.9600
C42 H42 0.9300
C42 C41 1.504(5)
C42 C43 1.307(6)
C64 H64 0.9800
C64 C68 1.533(5)
C84 C83 1.551(4)
C84 C92 1.548(5)
C4 H4A 0.9700
C4 H4B 0.9700
C83 H83A 0.9700
C83 H83B 0.9700
C41 H41 0.9800
C41 C45 1.527(5)
C36 H36A 0.9700
C36 H36B 0.9700
C72 H72 0.9800
C72 C73 1.557(4)
C72 C88 1.540(5)
C92 H92A 0.9600
C92 H92B 0.9600
C92 H92C 0.9600
C73 H73A 0.9700
C73 H73B 0.9700
C19 H19 0.9800
C19 C22 1.523(5)
C19 C20 1.491(6)
C22 H22A 0.9600
C22 H22B 0.9600
C22 H22C 0.9600
C45 H45A 0.9600
C45 H45B 0.9600
C45 H45C 0.9600
C88 H88 0.9800
C88 C89 1.518(7)
C88 C91 1.539(5)
C43 H43A 0.9300
C43 H43B 0.9300
C46 H46A 0.9600
C46 H46B 0.9600
C46 H46C 0.9600
C68 H68A 0.9600
C68 H68B 0.9600
C68 H68C 0.9600
C20 H20 0.9300
C20 C21 1.294(7)
C89 H89 0.9300
C89 C90 1.309(7)
C91 H91A 0.9600
C91 H91B 0.9600
C91 H91C 0.9600
C93 H93A 0.9600
C93 H93B 0.9600
C93 H93C 0.9600
C93 O16 1.377(6)
C21 H21A 0.9300
C21 H21B 0.9300
C90 H90A 0.9300
C90 H90B 0.9300
C95 H95A 0.9600
C95 H95B 0.9600
C95 H95C 0.9600
C94 H94A 0.9600
C94 H94B 0.9600
C94 H94C 0.9600
C96 H96A 0.9600
C96 H96B 0.9600
C96 H96C 0.9600
O16 H16A 0.8200
